data_2215331
loop_
_publ_author_name
'Xia, Hai-Tao'
'Liu, Yu-Fen'
'Wang, Da-Qi'
'Yang, Shu-Ping'

_publ_section_title
;Bis{<i>N</i>-[2-(2-hydroxy-3-methoxybenzylamino)ethyl]-<i>N</i>'-(2-hydroxy-3-methoxybenzyl)ethane-1,2-diamine}nickel(II)
 dinitrate 1.25-hydrate
;
_journal_issue 10
_journal_name_full 'Acta Crystallographica Section E'
_journal_page_first m2512
_journal_page_last m2513
_journal_paper_doi 10.1107/S160053680704353X
_journal_volume 63
_journal_year 2007
_chemical_formula_iupac '[Ni (C20 H29 N3 O4)2] (N O3)2, 1.25H2 O'
_chemical_formula_moiety '4(C40 H58 N6 Ni O8 -), 8(N O3 2+), 4(H2 O), H2 O'
_chemical_formula_sum 'C160 H242 N32 Ni4 O61'
_chemical_formula_weight 3824.70
_chemical_name_systematic
;Bis{N-[2-(2-hydroxy-3-methoxybenzylamino)ethyl]-N'-(2-hydroxy-3-methoxybenzyl)
ethane-1,2-diamine}nickel(II)
 dinitrate 1.25-hydrate
;
_space_group_IT_number 15
_symmetry_cell_setting monoclinic
_symmetry_space_group_name_Hall '-C 2yc'
_symmetry_space_group_name_H-M 'C 1 2/c 1'
_atom_sites_solution_hydrogens geom
_atom_sites_solution_primary direct
_atom_sites_solution_secondary difmap
_audit_creation_method SHELXL-97
_cell_angle_alpha 90.00
_cell_angle_beta 130.370(3)
_cell_angle_gamma 90.00
_cell_formula_units_Z 8
_cell_length_a 43.710(3)
_cell_length_b 9.5091(16)
_cell_length_c 28.476(3)
_cell_measurement_reflns_used 2390
_cell_measurement_temperature 298(2)
_cell_measurement_theta_max 18.192
_cell_measurement_theta_min 2.566
_cell_volume 9017.5(19)
_computing_cell_refinement 'SAINT (Siemens, 1996)'
_computing_data_collection 'SMART (Siemens, 1996)'
_computing_data_reduction 'SAINT (Siemens, 1996)'
_computing_molecular_graphics 'SHELXTL (Sheldrick, 1997b)'
_computing_publication_material 'SHELXTL (Sheldrick, 1997b)'
_computing_structure_refinement 'SHELXL97 (Sheldrick, 1997a)'
_computing_structure_solution 'SHELXS97 (Sheldrick, 1997a)'
_diffrn_ambient_temperature 298(2)
_diffrn_measured_fraction_theta_full 0.996
_diffrn_measured_fraction_theta_max 0.996
_diffrn_measurement_device_type 'Siemens SMART 1000 CCD area-detector'
_diffrn_measurement_method '\f and \w scans'
_diffrn_radiation_monochromator graphite
_diffrn_radiation_source 'fine-focus sealed tube'
_diffrn_radiation_type MoK\a
_diffrn_radiation_wavelength 0.71073
_diffrn_reflns_av_R_equivalents 0.0744
_diffrn_reflns_av_sigmaI/netI 0.1271
_diffrn_reflns_limit_h_max 51
_diffrn_reflns_limit_h_min -51
_diffrn_reflns_limit_k_max 11
_diffrn_reflns_limit_k_min -11
_diffrn_reflns_limit_l_max 31
_diffrn_reflns_limit_l_min -33
_diffrn_reflns_number 22092
_diffrn_reflns_theta_full 25.01
_diffrn_reflns_theta_max 25.01
_diffrn_reflns_theta_min 1.43
_diffrn_standards_decay_% 0
_diffrn_standards_interval_count 0
_diffrn_standards_interval_time 0
_diffrn_standards_number 0
_exptl_absorpt_coefficient_mu 0.507
_exptl_absorpt_correction_T_max 0.9370
_exptl_absorpt_correction_T_min 0.8228
_exptl_absorpt_correction_type multi-scan
_exptl_absorpt_process_details '(SADABS; Sheldrick, 1996)'
_exptl_crystal_colour blue
_exptl_crystal_density_diffrn 1.409
_exptl_crystal_density_method 'not measured'
_exptl_crystal_description block
_exptl_crystal_F_000 4052
_exptl_crystal_size_max 0.40
_exptl_crystal_size_mid 0.16
_exptl_crystal_size_min 0.13
_refine_diff_density_max 1.393
_refine_diff_density_min -1.202
_refine_ls_extinction_method none
_refine_ls_goodness_of_fit_ref 1.005
_refine_ls_hydrogen_treatment constr
_refine_ls_matrix_type full
_refine_ls_number_parameters 593
_refine_ls_number_reflns 7920
_refine_ls_number_restraints 116
_refine_ls_restrained_S_all 1.020
_refine_ls_R_factor_all 0.1411
_refine_ls_R_factor_gt 0.0641
_refine_ls_shift/su_max 0.016
_refine_ls_shift/su_mean 0.001
_refine_ls_structure_factor_coef Fsqd
_refine_ls_weighting_details 'calc w=1/[\s^2^(Fo^2^)+(0.0509P)^2^] where P=(Fo^2^+2Fc^2^)/3'
_refine_ls_weighting_scheme calc
_refine_ls_wR_factor_gt 0.1341
_refine_ls_wR_factor_ref 0.1537
_reflns_number_gt 3683
_reflns_number_total 7920
_reflns_threshold_expression I>2\s(I)
_cod_data_source_file at2393.cif
_cod_data_source_block I
_cod_original_cell_volume 9017.5(18)
_cod_original_sg_symbol_H-M 'C 2/c'
_cod_database_code 2215331
_cod_database_fobs_code 2215331

loop_
_symmetry_equiv_pos_as_xyz
'x, y, z'
'-x, y, -z+1/2'
'x+1/2, y+1/2, z'
'-x+1/2, y+1/2, -z+1/2'
'-x, -y, -z'
'x, -y, z-1/2'
'-x+1/2, -y+1/2, -z'
'x+1/2, -y+1/2, z-1/2'

loop_
_atom_site_type_symbol
_atom_site_label
_atom_site_fract_x
_atom_site_fract_y
_atom_site_fract_z
_atom_site_U_iso_or_equiv
_atom_site_adp_type
_atom_site_calc_flag
_atom_site_refinement_flags
_atom_site_occupancy
_atom_site_disorder_assembly
_atom_site_disorder_group
Ni Ni1 0.641419(19) 0.66303(7) 0.83507(3) 0.0421(2) Uani d . 1 . .
N N1 0.67961(12) 0.5637(5) 0.92197(18) 0.0470(11) Uani d . 1 . .
H H1 0.6824 0.6245 0.9492 0.056 Uiso calc R 1 . .
N N2 0.60570(12) 0.4742(4) 0.81236(18) 0.0453(11) Uani d . 1 . .
H H2 0.5900 0.4979 0.8217 0.054 Uiso calc R 1 . .
N N3 0.59205(12) 0.5073(4) 0.68534(18) 0.0503(12) Uani d . 1 . .
H H3A 0.6004 0.5837 0.7095 0.060 Uiso calc R 1 . .
H H3B 0.6092 0.4943 0.6783 0.060 Uiso calc R 1 . .
N N4 0.60783(12) 0.7801(5) 0.85042(19) 0.0495(12) Uani d . 1 . .
H H4 0.6088 0.7336 0.8793 0.059 Uiso calc R 1 . .
N N5 0.67810(11) 0.8570(4) 0.87038(17) 0.0446(11) Uani d . 1 . .
H H5 0.7044 0.8311 0.8952 0.053 Uiso calc R 1 . .
N N6 0.67847(11) 0.7963(4) 0.76456(18) 0.0457(11) Uani d . 1 . .
H H6A 0.6527 0.8062 0.7299 0.055 Uiso calc R 1 . .
H H6B 0.6795 0.7251 0.7864 0.055 Uiso calc R 1 . .
N N7 0.79795(17) 0.8175(6) 0.9440(3) 0.0647(14) Uani d . 1 . .
N N8 0.5515(3) 0.4732(12) 0.3733(4) 0.166(3) Uani d DU 1 . .
O O1 0.67406(9) 0.5765(4) 0.81493(14) 0.0434(9) Uani d . 1 . .
O O2 0.68190(10) 0.4173(4) 0.74696(16) 0.0532(10) Uani d . 1 . .
O O3 0.59061(11) 0.4258(4) 0.58805(17) 0.0726(12) Uani d . 1 . .
H H3 0.6000 0.3898 0.5736 0.109 Uiso calc R 1 . .
O O4 0.56196(12) 0.2248(5) 0.50398(18) 0.0799(13) Uani d . 1 . .
O O5 0.60564(9) 0.7372(3) 0.74682(14) 0.0394(8) Uani d . 1 . .
O O6 0.59622(13) 0.8973(4) 0.66216(17) 0.0809(9) Uani d . 1 . .
O O7 0.64853(14) 0.6522(5) 0.62992(19) 0.1009(16) Uani d . 1 . .
H H7 0.6368 0.6205 0.5953 0.151 Uiso d R 1 . .
O O8 0.62619(13) 0.7786(4) 0.52971(19) 0.0809(9) Uani d . 1 . .
O O9 0.77001(13) 0.8176(6) 0.9444(2) 0.0993(17) Uani d . 1 . .
O O10 0.83138(14) 0.7824(5) 0.9913(2) 0.0956(16) Uani d . 1 . .
O O11 0.79332(12) 0.8545(5) 0.8982(2) 0.0886(15) Uani d . 1 . .
O O12 0.5796(2) 0.4142(10) 0.3996(3) 0.198(3) Uani d DU 1 A .
O O13 0.5197(4) 0.418(3) 0.3255(11) 0.239(8) Uani d PDU 0.360(10) A 1
O O14 0.5441(6) 0.554(3) 0.3961(9) 0.215(6) Uani d PDU 0.360(10) A 1
O O13' 0.5460(3) 0.5510(16) 0.3304(6) 0.224(5) Uani d PDU 0.640(10) A 2
O O14' 0.5220(3) 0.4543(18) 0.3637(6) 0.195(4) Uani d PDU 0.640(10) A 2
O O15 0.62322(12) 0.4501(5) 0.53586(19) 0.0917(15) Uani d . 1 . .
H H41 0.6075 0.4356 0.4972 0.138 Uiso d R 1 . .
H H42 0.6448 0.4093 0.5489 0.138 Uiso d R 1 . .
O O16 0.5000 0.2747(19) 0.7500 0.166(7) Uani d SPU 0.50 . .
H H43 0.4795 0.3158 0.7182 0.250 Uiso d PR 0.50 . .
C C1 0.72074(15) 0.5365(6) 0.9449(2) 0.0542(15) Uani d . 1 . .
H H1A 0.7367 0.4966 0.9860 0.065 Uiso calc R 1 . .
H H1B 0.7328 0.6256 0.9483 0.065 Uiso calc R 1 . .
C C2 0.72261(14) 0.4396(6) 0.9053(2) 0.0449(14) Uani d . 1 . .
C C3 0.70035(14) 0.4694(5) 0.8429(2) 0.0408(13) Uani d . 1 . .
C C4 0.70488(15) 0.3824(5) 0.8079(3) 0.0425(14) Uani d . 1 . .
C C5 0.73178(16) 0.2706(6) 0.8355(3) 0.0525(15) Uani d . 1 . .
H H5A 0.7351 0.2143 0.8124 0.063 Uiso calc R 1 . .
C C6 0.75355(17) 0.2434(6) 0.8974(3) 0.0651(17) Uani d . 1 . .
H H6 0.7713 0.1679 0.9158 0.078 Uiso calc R 1 . .
C C7 0.74916(15) 0.3271(6) 0.9317(3) 0.0580(16) Uani d . 1 . .
H H7A 0.7642 0.3084 0.9735 0.070 Uiso calc R 1 . .
C C8 0.68558(16) 0.3331(6) 0.7093(2) 0.0658(17) Uani d . 1 . .
H H8A 0.7133 0.3268 0.7281 0.099 Uiso calc R 1 . .
H H8B 0.6706 0.3754 0.6693 0.099 Uiso calc R 1 . .
H H8C 0.6753 0.2406 0.7052 0.099 Uiso calc R 1 . .
C C9 0.55143(15) 0.5370(6) 0.6253(2) 0.0548(15) Uani d . 1 . .
H H9A 0.5530 0.6196 0.6070 0.066 Uiso calc R 1 . .
H H9B 0.5333 0.5586 0.6330 0.066 Uiso calc R 1 . .
C C10 0.53406(16) 0.4178(6) 0.5800(2) 0.0466(14) Uani d . 1 . .
C C11 0.55433(15) 0.3678(6) 0.5615(2) 0.0492(15) Uani d . 1 . .
C C12 0.53789(18) 0.2648(6) 0.5165(2) 0.0553(16) Uani d . 1 . .
C C13 0.50100(19) 0.2091(6) 0.4911(3) 0.0640(17) Uani d . 1 . .
H H13 0.4899 0.1379 0.4618 0.077 Uiso calc R 1 . .
C C14 0.48067(18) 0.2600(7) 0.5094(3) 0.0665(18) Uani d . 1 . .
H H14 0.4554 0.2244 0.4913 0.080 Uiso calc R 1 . .
C C15 0.49687(17) 0.3610(7) 0.5532(3) 0.0558(16) Uani d . 1 . .
H H15 0.4828 0.3924 0.5655 0.067 Uiso calc R 1 . .
C C16 0.5453(2) 0.1424(7) 0.4510(3) 0.095(2) Uani d . 1 . .
H H16A 0.5380 0.0517 0.4559 0.143 Uiso calc R 1 . .
H H16B 0.5647 0.1312 0.4457 0.143 Uiso calc R 1 . .
H H16C 0.5219 0.1882 0.4155 0.143 Uiso calc R 1 . .
C C17 0.65999(16) 0.4377(6) 0.9215(2) 0.0588(16) Uani d . 1 . .
H H17A 0.6439 0.4638 0.9326 0.071 Uiso calc R 1 . .
H H17B 0.6803 0.3717 0.9522 0.071 Uiso calc R 1 . .
C C18 0.63343(16) 0.3673(6) 0.8591(2) 0.0545(15) Uani d . 1 . .
H H18A 0.6497 0.3279 0.8503 0.065 Uiso calc R 1 . .
H H18B 0.6183 0.2918 0.8586 0.065 Uiso calc R 1 . .
C C19 0.57708(16) 0.4114(6) 0.7500(2) 0.0612(16) Uani d . 1 . .
H H19A 0.5544 0.4744 0.7238 0.073 Uiso calc R 1 . .
H H19B 0.5671 0.3237 0.7529 0.073 Uiso calc R 1 . .
C C20 0.59466(17) 0.3830(6) 0.7197(2) 0.0562(16) Uani d . 1 . .
H H20A 0.6226 0.3562 0.7510 0.067 Uiso calc R 1 . .
H H20B 0.5805 0.3047 0.6914 0.067 Uiso calc R 1 . .
C C21 0.56470(15) 0.7916(6) 0.7938(2) 0.0550(16) Uani d . 1 . .
H H21A 0.5499 0.8349 0.8046 0.066 Uiso calc R 1 . .
H H21B 0.5539 0.6979 0.7784 0.066 Uiso calc R 1 . .
C C22 0.55834(14) 0.8767(5) 0.7434(2) 0.0420(14) Uani d . 1 . .
C C23 0.57919(14) 0.8421(6) 0.7233(2) 0.0376(12) Uani d . 1 . .
C C24 0.57242(15) 0.9306(6) 0.6775(2) 0.0412(13) Uani d . 1 . .
C C25 0.54597(14) 1.0401(6) 0.6519(2) 0.0483(14) Uani d . 1 . .
H H25 0.5420 1.0943 0.6212 0.058 Uiso calc R 1 . .
C C26 0.52528(15) 1.0701(6) 0.6717(3) 0.0543(16) Uani d . 1 . .
H H26 0.5069 1.1437 0.6541 0.065 Uiso calc R 1 . .
C C27 0.53190(15) 0.9910(6) 0.7175(3) 0.0563(16) Uani d . 1 . .
H H27 0.5185 1.0136 0.7319 0.068 Uiso calc R 1 . .
C C28 0.5962(2) 0.9959(8) 0.6247(3) 0.0952(16) Uani d . 1 . .
H H28A 0.5704 0.9957 0.5840 0.143 Uiso calc R 1 . .
H H28B 0.6165 0.9706 0.6224 0.143 Uiso calc R 1 . .
H H28C 0.6017 1.0881 0.6422 0.143 Uiso calc R 1 . .
C C29 0.70348(15) 0.7592(6) 0.7475(2) 0.0519(15) Uani d . 1 . .
H H29A 0.7009 0.6591 0.7391 0.062 Uiso calc R 1 . .
H H29B 0.7314 0.7781 0.7826 0.062 Uiso calc R 1 . .
C C30 0.69241(16) 0.8374(6) 0.6927(3) 0.0483(14) Uani d . 1 . .
C C31 0.66558(19) 0.7776(7) 0.6360(3) 0.0632(17) Uani d . 1 . .
C C32 0.6551(2) 0.8495(8) 0.5839(3) 0.0768(19) Uani d . 1 . .
C C33 0.6706(2) 0.9770(8) 0.5890(4) 0.080(2) Uani d . 1 . .
H H33 0.6627 1.0250 0.5542 0.095 Uiso calc R 1 . .
C C34 0.6981(2) 1.0331(7) 0.6462(4) 0.081(2) Uani d . 1 . .
H H34 0.7097 1.1194 0.6505 0.097 Uiso calc R 1 . .
C C35 0.70907(18) 0.9656(7) 0.6977(3) 0.0659(17) Uani d . 1 . .
H H35 0.7279 1.0065 0.7363 0.079 Uiso calc R 1 . .
C C36 0.6178(2) 0.8226(8) 0.4753(3) 0.0952(16) Uani d . 1 . .
H H36A 0.6071 0.9164 0.4654 0.143 Uiso calc R 1 . .
H H36B 0.5984 0.7603 0.4423 0.143 Uiso calc R 1 . .
H H36C 0.6420 0.8212 0.4811 0.143 Uiso calc R 1 . .
C C37 0.62605(16) 0.9192(6) 0.8758(3) 0.0600(16) Uani d . 1 . .
H H37A 0.6216 0.9490 0.9035 0.072 Uiso calc R 1 . .
H H37B 0.6133 0.9870 0.8425 0.072 Uiso calc R 1 . .
C C38 0.67043(16) 0.9163(6) 0.9101(2) 0.0590(16) Uani d . 1 . .
H H38A 0.6812 1.0109 0.9226 0.071 Uiso calc R 1 . .
H H38B 0.6839 0.8594 0.9470 0.071 Uiso calc R 1 . .
C C39 0.67105(15) 0.9631(6) 0.8263(2) 0.0516(15) Uani d . 1 . .
H H39A 0.6805 1.0538 0.8467 0.062 Uiso calc R 1 . .
H H39B 0.6424 0.9708 0.7922 0.062 Uiso calc R 1 . .
C C40 0.69177(15) 0.9282(6) 0.8014(2) 0.0524(15) Uani d . 1 . .
H H40A 0.6877 1.0058 0.7758 0.063 Uiso calc R 1 . .
H H40B 0.7204 0.9212 0.8358 0.063 Uiso calc R 1 . .

loop_
_atom_site_aniso_label
_atom_site_aniso_U_11
_atom_site_aniso_U_22
_atom_site_aniso_U_33
_atom_site_aniso_U_12
_atom_site_aniso_U_13
_atom_site_aniso_U_23
Ni1 0.0469(4) 0.0429(4) 0.0366(4) 0.0007(4) 0.0271(3) -0.0002(3)
N1 0.055(3) 0.047(3) 0.041(3) -0.001(2) 0.032(2) -0.003(2)
N2 0.048(3) 0.052(3) 0.038(3) -0.002(2) 0.029(2) 0.003(2)
N3 0.056(3) 0.045(3) 0.045(3) -0.004(2) 0.031(3) -0.008(2)
N4 0.058(3) 0.056(3) 0.043(3) -0.002(3) 0.036(3) -0.002(2)
N5 0.042(2) 0.046(3) 0.038(3) 0.003(2) 0.022(2) 0.001(2)
N6 0.044(3) 0.046(3) 0.046(3) 0.003(2) 0.029(2) 0.010(2)
N7 0.065(4) 0.077(4) 0.052(4) -0.001(3) 0.038(3) -0.012(3)
N8 0.142(7) 0.275(10) 0.158(8) -0.020(7) 0.132(7) -0.078(6)
O1 0.048(2) 0.041(2) 0.042(2) 0.0081(18) 0.0299(19) 0.0072(18)
O2 0.068(2) 0.046(2) 0.054(3) 0.011(2) 0.044(2) 0.001(2)
O3 0.060(3) 0.090(3) 0.068(3) -0.019(2) 0.041(2) -0.033(2)
O4 0.076(3) 0.094(4) 0.064(3) -0.022(3) 0.043(3) -0.038(3)
O5 0.045(2) 0.034(2) 0.042(2) 0.0036(18) 0.0297(18) 0.0019(17)
O6 0.109(2) 0.073(2) 0.056(2) 0.0023(19) 0.051(2) 0.0137(17)
O7 0.134(4) 0.068(3) 0.064(3) -0.039(3) 0.048(3) -0.003(2)
O8 0.109(2) 0.073(2) 0.056(2) 0.0023(19) 0.051(2) 0.0137(17)
O9 0.064(3) 0.153(5) 0.088(4) -0.009(3) 0.053(3) 0.002(3)
O10 0.071(3) 0.147(5) 0.059(3) 0.016(3) 0.037(3) 0.007(3)
O11 0.090(3) 0.126(4) 0.061(3) 0.010(3) 0.054(3) 0.006(3)
O12 0.130(6) 0.308(9) 0.181(6) -0.021(5) 0.111(6) -0.106(6)
O13 0.168(9) 0.305(12) 0.206(11) -0.010(9) 0.104(9) -0.091(10)
O14 0.173(9) 0.318(12) 0.193(10) -0.016(9) 0.136(8) -0.096(9)
O13' 0.172(7) 0.352(11) 0.211(9) -0.043(7) 0.151(7) -0.054(8)
O14' 0.143(7) 0.308(11) 0.206(9) -0.025(7) 0.145(7) -0.055(8)
O15 0.089(3) 0.114(4) 0.093(3) -0.015(3) 0.068(3) -0.026(3)
O16 0.201(10) 0.167(11) 0.208(11) 0.000 0.166(9) 0.000
C1 0.054(4) 0.058(4) 0.034(3) 0.006(3) 0.021(3) 0.008(3)
C2 0.038(3) 0.042(4) 0.045(4) 0.005(3) 0.022(3) 0.010(3)
C3 0.039(3) 0.034(3) 0.046(4) 0.000(3) 0.026(3) 0.004(3)
C4 0.048(3) 0.033(4) 0.044(4) -0.005(3) 0.029(3) -0.001(3)
C5 0.057(4) 0.036(4) 0.068(4) 0.002(3) 0.042(4) -0.002(3)
C6 0.060(4) 0.049(4) 0.072(5) 0.015(3) 0.037(4) 0.016(4)
C7 0.049(4) 0.058(4) 0.054(4) 0.011(3) 0.028(3) 0.018(3)
C8 0.072(4) 0.070(5) 0.061(4) 0.012(4) 0.045(4) -0.005(4)
C9 0.061(4) 0.048(4) 0.045(4) 0.007(3) 0.030(3) 0.002(3)
C10 0.049(4) 0.039(4) 0.041(3) 0.005(3) 0.025(3) 0.007(3)
C11 0.038(3) 0.052(4) 0.038(3) -0.005(3) 0.016(3) -0.005(3)
C12 0.055(4) 0.057(4) 0.039(4) -0.002(3) 0.024(3) -0.003(3)
C13 0.065(4) 0.055(4) 0.042(4) -0.008(4) 0.022(4) -0.003(3)
C14 0.054(4) 0.062(5) 0.055(4) -0.009(4) 0.023(4) 0.001(4)
C15 0.050(4) 0.066(5) 0.047(4) 0.015(3) 0.030(3) 0.014(3)
C16 0.108(5) 0.095(6) 0.073(5) -0.014(5) 0.055(5) -0.037(4)
C17 0.061(4) 0.074(5) 0.047(4) 0.006(3) 0.037(3) 0.013(3)
C18 0.060(4) 0.044(4) 0.056(4) 0.000(3) 0.036(3) 0.008(3)
C19 0.065(4) 0.062(4) 0.056(4) -0.015(3) 0.039(4) -0.003(3)
C20 0.072(4) 0.040(4) 0.047(4) -0.002(3) 0.034(3) -0.001(3)
C21 0.051(4) 0.064(4) 0.061(4) 0.006(3) 0.041(4) 0.001(3)
C22 0.043(3) 0.040(4) 0.044(3) 0.005(3) 0.029(3) -0.002(3)
C23 0.040(3) 0.034(3) 0.039(3) -0.006(3) 0.026(3) -0.009(3)
C24 0.045(3) 0.037(4) 0.043(3) -0.008(3) 0.029(3) -0.009(3)
C25 0.046(3) 0.040(4) 0.049(4) 0.004(3) 0.027(3) 0.006(3)
C26 0.042(3) 0.047(4) 0.062(4) 0.003(3) 0.028(3) -0.006(3)
C27 0.046(4) 0.066(5) 0.065(4) 0.005(3) 0.040(3) -0.006(4)
C28 0.119(4) 0.103(4) 0.073(3) 0.023(3) 0.066(3) 0.018(3)
C29 0.054(3) 0.051(4) 0.063(4) 0.003(3) 0.043(3) 0.002(3)
C30 0.053(3) 0.042(4) 0.067(4) 0.003(3) 0.046(3) 0.003(3)
C31 0.077(5) 0.053(5) 0.065(5) -0.007(4) 0.049(4) 0.001(4)
C32 0.095(5) 0.067(5) 0.059(5) -0.016(4) 0.046(4) -0.015(4)
C33 0.122(6) 0.056(5) 0.095(6) 0.014(5) 0.086(6) 0.015(4)
C34 0.113(6) 0.053(5) 0.117(7) -0.010(4) 0.093(6) 0.003(5)
C35 0.077(4) 0.054(5) 0.083(5) -0.008(4) 0.059(4) -0.008(4)
C36 0.119(4) 0.103(4) 0.073(3) 0.023(3) 0.066(3) 0.018(3)
C37 0.072(4) 0.059(4) 0.058(4) -0.001(4) 0.046(4) -0.013(3)
C38 0.074(4) 0.050(4) 0.052(4) -0.006(3) 0.040(4) -0.013(3)
C39 0.063(4) 0.039(4) 0.053(4) -0.006(3) 0.037(3) -0.006(3)
C40 0.060(4) 0.043(4) 0.051(4) -0.005(3) 0.035(3) -0.002(3)

loop_
_atom_type_symbol
_atom_type_description
_atom_type_scat_dispersion_real
_atom_type_scat_dispersion_imag
_atom_type_scat_source
C C 0.0033 0.0016 'International Tables Vol C Tables 4.2.6.8 and 6.1.1.4'
H H 0.0000 0.0000 'International Tables Vol C Tables 4.2.6.8 and 6.1.1.4'
N N 0.0061 0.0033 'International Tables Vol C Tables 4.2.6.8 and 6.1.1.4'
O O 0.0106 0.0060 'International Tables Vol C Tables 4.2.6.8 and 6.1.1.4'
Ni Ni 0.3393 1.1124 'International Tables Vol C Tables 4.2.6.8 and 6.1.1.4'

loop_
_geom_angle_atom_site_label_1
_geom_angle_atom_site_label_2
_geom_angle_atom_site_label_3
_geom_angle
_geom_angle_publ_flag
O1 Ni1 O5 84.85(12) y
O1 Ni1 N4 171.59(16) y
O5 Ni1 N4 89.52(15) y
O1 Ni1 N1 89.02(14) y
O5 Ni1 N1 172.66(15) y
N4 Ni1 N1 97.00(16) y
O1 Ni1 N2 94.69(14) y
O5 Ni1 N2 95.09(14) y
N4 Ni1 N2 92.02(17) y
N1 Ni1 N2 81.37(16) y
O1 Ni1 N5 91.79(14) y
O5 Ni1 N5 91.33(14) y
N4 Ni1 N5 82.08(16) y
N1 Ni1 N5 92.89(16) y
N2 Ni1 N5 171.25(15) y
C17 N1 C1 113.3(4) ?
C17 N1 Ni1 110.0(3) ?
C1 N1 Ni1 114.0(3) ?
C17 N1 H1 106.3 ?
C1 N1 H1 106.3 ?
Ni1 N1 H1 106.3 ?
C18 N2 C19 111.4(4) ?
C18 N2 Ni1 106.7(3) ?
C19 N2 Ni1 124.9(3) ?
C18 N2 H2 103.9 ?
C19 N2 H2 103.9 ?
Ni1 N2 H2 103.9 ?
C9 N3 C20 115.5(4) ?
C9 N3 H3A 108.4 ?
C20 N3 H3A 108.4 ?
C9 N3 H3B 108.4 ?
C20 N3 H3B 108.4 ?
H3A N3 H3B 107.5 ?
C37 N4 C21 111.6(4) ?
C37 N4 Ni1 110.5(3) ?
C21 N4 Ni1 112.2(3) ?
C37 N4 H4 107.4 ?
C21 N4 H4 107.4 ?
Ni1 N4 H4 107.4 ?
C39 N5 C38 111.3(4) ?
C39 N5 Ni1 119.4(3) ?
C38 N5 Ni1 102.0(3) ?
C39 N5 H5 107.9 ?
C38 N5 H5 107.9 ?
Ni1 N5 H5 107.9 ?
C40 N6 C29 113.1(4) ?
C40 N6 H6A 109.0 ?
C29 N6 H6A 109.0 ?
C40 N6 H6B 109.0 ?
C29 N6 H6B 109.0 ?
H6A N6 H6B 107.8 ?
O9 N7 O10 118.3(6) ?
O9 N7 O11 121.7(6) ?
O10 N7 O11 120.0(5) ?
O12 N8 O14' 132.4(14) ?
O12 N8 O14 123.0(13) ?
O14' N8 O14 64.3(11) ?
O12 N8 O13 119.4(14) ?
O14' N8 O13 53.0(13) ?
O14 N8 O13 111.0(12) ?
O12 N8 O13' 112.0(9) ?
O14' N8 O13' 111.7(11) ?
O14 N8 O13' 101(2) ?
O13 N8 O13' 79.6(19) ?
C3 O1 Ni1 128.9(3) ?
C4 O2 C8 118.0(4) ?
C11 O3 H3 109.5 ?
C12 O4 C16 118.8(5) ?
C23 O5 Ni1 126.9(3) ?
C24 O6 C28 116.5(5) ?
C31 O7 H7 109.8 ?
C32 O8 C36 119.0(5) ?
H41 O15 H42 103.3 ?
N1 C1 C2 114.6(4) ?
N1 C1 H1A 108.6 ?
C2 C1 H1A 108.6 ?
N1 C1 H1B 108.6 ?
C2 C1 H1B 108.6 ?
H1A C1 H1B 107.6 ?
C7 C2 C3 119.8(5) ?
C7 C2 C1 120.0(5) ?
C3 C2 C1 120.0(5) ?
O1 C3 C2 122.2(5) ?
O1 C3 C4 119.0(5) ?
C2 C3 C4 118.7(5) ?
O2 C4 C5 124.1(5) ?
O2 C4 C3 115.6(5) ?
C5 C4 C3 120.4(5) ?
C6 C5 C4 119.8(5) ?
C6 C5 H5A 120.1 ?
C4 C5 H5A 120.1 ?
C7 C6 C5 120.2(6) ?
C7 C6 H6 119.9 ?
C5 C6 H6 119.9 ?
C6 C7 C2 121.1(5) ?
C6 C7 H7A 119.5 ?
C2 C7 H7A 119.5 ?
O2 C8 H8A 109.5 ?
O2 C8 H8B 109.5 ?
H8A C8 H8B 109.5 ?
O2 C8 H8C 109.5 ?
H8A C8 H8C 109.5 ?
H8B C8 H8C 109.5 ?
N3 C9 C10 114.0(4) ?
N3 C9 H9A 108.8 ?
C10 C9 H9A 108.8 ?
N3 C9 H9B 108.8 ?
C10 C9 H9B 108.8 ?
H9A C9 H9B 107.7 ?
C11 C10 C15 118.3(5) ?
C11 C10 C9 119.8(5) ?
C15 C10 C9 121.8(5) ?
O3 C11 C10 117.2(5) ?
O3 C11 C12 121.5(5) ?
C10 C11 C12 121.3(5) ?
O4 C12 C13 126.4(6) ?
O4 C12 C11 114.3(5) ?
C13 C12 C11 119.3(6) ?
C12 C13 C14 119.3(6) ?
C12 C13 H13 120.4 ?
C14 C13 H13 120.4 ?
C15 C14 C13 121.2(6) ?
C15 C14 H14 119.4 ?
C13 C14 H14 119.4 ?
C14 C15 C10 120.7(6) ?
C14 C15 H15 119.7 ?
C10 C15 H15 119.7 ?
O4 C16 H16A 109.5 ?
O4 C16 H16B 109.5 ?
H16A C16 H16B 109.5 ?
O4 C16 H16C 109.5 ?
H16A C16 H16C 109.5 ?
H16B C16 H16C 109.5 ?
N1 C17 C18 111.8(4) ?
N1 C17 H17A 109.3 ?
C18 C17 H17A 109.3 ?
N1 C17 H17B 109.3 ?
C18 C17 H17B 109.3 ?
H17A C17 H17B 107.9 ?
N2 C18 C17 108.2(5) ?
N2 C18 H18A 110.1 ?
C17 C18 H18A 110.1 ?
N2 C18 H18B 110.1 ?
C17 C18 H18B 110.1 ?
H18A C18 H18B 108.4 ?
N2 C19 C20 114.3(4) ?
N2 C19 H19A 108.7 ?
C20 C19 H19A 108.7 ?
N2 C19 H19B 108.7 ?
C20 C19 H19B 108.7 ?
H19A C19 H19B 107.6 ?
N3 C20 C19 112.5(5) ?
N3 C20 H20A 109.1 ?
C19 C20 H20A 109.1 ?
N3 C20 H20B 109.1 ?
C19 C20 H20B 109.1 ?
H20A C20 H20B 107.8 ?
N4 C21 C22 113.1(4) ?
N4 C21 H21A 109.0 ?
C22 C21 H21A 109.0 ?
N4 C21 H21B 109.0 ?
C22 C21 H21B 109.0 ?
H21A C21 H21B 107.8 ?
C23 C22 C27 120.3(5) ?
C23 C22 C21 119.9(5) ?
C27 C22 C21 119.8(5) ?
O5 C23 C22 123.7(5) ?
O5 C23 C24 120.4(4) ?
C22 C23 C24 115.9(5) ?
C25 C24 O6 123.3(5) ?
C25 C24 C23 123.1(5) ?
O6 C24 C23 113.5(5) ?
C24 C25 C26 119.7(5) ?
C24 C25 H25 120.1 ?
C26 C25 H25 120.1 ?
C27 C26 C25 119.4(5) ?
C27 C26 H26 120.3 ?
C25 C26 H26 120.3 ?
C26 C27 C22 121.5(5) ?
C26 C27 H27 119.2 ?
C22 C27 H27 119.2 ?
O6 C28 H28A 109.5 ?
O6 C28 H28B 109.5 ?
H28A C28 H28B 109.5 ?
O6 C28 H28C 109.5 ?
H28A C28 H28C 109.5 ?
H28B C28 H28C 109.5 ?
N6 C29 C30 114.2(4) ?
N6 C29 H29A 108.7 ?
C30 C29 H29A 108.7 ?
N6 C29 H29B 108.7 ?
C30 C29 H29B 108.7 ?
H29A C29 H29B 107.6 ?
C31 C30 C35 118.9(6) ?
C31 C30 C29 118.5(6) ?
C35 C30 C29 122.6(6) ?
O7 C31 C30 120.0(6) ?
O7 C31 C32 120.9(6) ?
C30 C31 C32 119.2(6) ?
C33 C32 O8 126.2(7) ?
C33 C32 C31 121.6(6) ?
O8 C32 C31 112.1(6) ?
C32 C33 C34 118.3(7) ?
C32 C33 H33 120.9 ?
C34 C33 H33 120.9 ?
C33 C34 C35 121.5(7) ?
C33 C34 H34 119.2 ?
C35 C34 H34 119.2 ?
C34 C35 C30 120.5(6) ?
C34 C35 H35 119.7 ?
C30 C35 H35 119.7 ?
O8 C36 H36A 109.5 ?
O8 C36 H36B 109.5 ?
H36A C36 H36B 109.5 ?
O8 C36 H36C 109.5 ?
H36A C36 H36C 109.5 ?
H36B C36 H36C 109.5 ?
N4 C37 C38 111.3(5) ?
N4 C37 H37A 109.4 ?
C38 C37 H37A 109.4 ?
N4 C37 H37B 109.4 ?
C38 C37 H37B 109.4 ?
H37A C37 H37B 108.0 ?
N5 C38 C37 110.1(4) ?
N5 C38 H38A 109.6 ?
C37 C38 H38A 109.6 ?
N5 C38 H38B 109.6 ?
C37 C38 H38B 109.6 ?
H38A C38 H38B 108.1 ?
N5 C39 C40 113.0(4) ?
N5 C39 H39A 109.0 ?
C40 C39 H39A 109.0 ?
N5 C39 H39B 109.0 ?
C40 C39 H39B 109.0 ?
H39A C39 H39B 107.8 ?
N6 C40 C39 115.9(4) ?
N6 C40 H40A 108.3 ?
C39 C40 H40A 108.3 ?
N6 C40 H40B 108.3 ?
C39 C40 H40B 108.3 ?
H40A C40 H40B 107.4 ?

loop_
_geom_bond_atom_site_label_1
_geom_bond_atom_site_label_2
_geom_bond_distance
_geom_bond_publ_flag
Ni1 O1 2.025(3) y
Ni1 O5 2.041(3) y
Ni1 N4 2.102(4) y
Ni1 N1 2.110(4) y
Ni1 N2 2.184(4) y
Ni1 N5 2.212(4) y
N1 C17 1.468(6) ?
N1 C1 1.485(6) ?
N1 H1 0.9100 ?
N2 C18 1.478(6) ?
N2 C19 1.483(6) ?
N2 H2 0.9100 ?
N3 C9 1.491(6) ?
N3 C20 1.491(6) ?
N3 H3A 0.9000 ?
N3 H3B 0.9000 ?
N4 C37 1.470(7) ?
N4 C21 1.492(6) ?
N4 H4 0.9100 ?
N5 C39 1.480(6) ?
N5 C38 1.485(6) ?
N5 H5 0.9100 ?
N6 C40 1.489(6) ?
N6 C29 1.497(5) ?
N6 H6A 0.9000 ?
N6 H6B 0.9000 ?
N7 O9 1.229(11) ?
N7 O10 1.229(5) ?
N7 O11 1.235(6) ?
N8 O12 1.093(10) ?
N8 O14' 1.148(10) ?
N8 O14 1.178(12) ?
N8 O13 1.266(13) ?
N8 O13' 1.310(12) ?
O1 C3 1.344(5) ?
O2 C4 1.369(6) ?
O2 C8 1.428(6) ?
O3 C11 1.355(6) ?
O3 H3 0.8200 ?
O4 C12 1.367(6) ?
O4 C16 1.413(6) ?
O5 C23 1.333(5) ?
O6 C24 1.402(6) ?
O6 C28 1.421(7) ?
O7 C31 1.357(7) ?
O7 H7 0.8200 ?
O8 C32 1.381(7) ?
O8 C36 1.403(6) ?
O15 H41 0.8501 ?
O15 H42 0.8501 ?
O16 H43 0.8500 ?
C1 C2 1.500(7) ?
C1 H1A 0.9700 ?
C1 H1B 0.9700 ?
C2 C7 1.388(7) ?
C2 C3 1.393(6) ?
C3 C4 1.405(6) ?
C4 C5 1.390(7) ?
C5 C6 1.379(7) ?
C5 H5A 0.9300 ?
C6 C7 1.367(7) ?
C6 H6 0.9300 ?
C7 H7A 0.9300 ?
C8 H8A 0.9600 ?
C8 H8B 0.9600 ?
C8 H8C 0.9600 ?
C9 C10 1.503(7) ?
C9 H9A 0.9700 ?
C9 H9B 0.9700 ?
C10 C11 1.376(7) ?
C10 C15 1.382(7) ?
C11 C12 1.386(7) ?
C12 C13 1.375(7) ?
C13 C14 1.376(7) ?
C13 H13 0.9300 ?
C14 C15 1.356(8) ?
C14 H14 0.9300 ?
C15 H15 0.9300 ?
C16 H16A 0.9600 ?
C16 H16B 0.9600 ?
C16 H16C 0.9600 ?
C17 C18 1.510(7) ?
C17 H17A 0.9700 ?
C17 H17B 0.9700 ?
C18 H18A 0.9700 ?
C18 H18B 0.9700 ?
C19 C20 1.504(7) ?
C19 H19A 0.9700 ?
C19 H19B 0.9700 ?
C20 H20A 0.9700 ?
C20 H20B 0.9700 ?
C21 C22 1.510(7) ?
C21 H21A 0.9700 ?
C21 H21B 0.9700 ?
C22 C23 1.393(6) ?
C22 C27 1.399(7) ?
C23 C24 1.412(7) ?
C24 C25 1.364(6) ?
C25 C26 1.370(6) ?
C25 H25 0.9300 ?
C26 C27 1.364(7) ?
C26 H26 0.9300 ?
C27 H27 0.9300 ?
C28 H28A 0.9600 ?
C28 H28B 0.9600 ?
C28 H28C 0.9600 ?
C29 C30 1.499(7) ?
C29 H29A 0.9700 ?
C29 H29B 0.9700 ?
C30 C31 1.361(7) ?
C30 C35 1.379(7) ?
C31 C32 1.414(8) ?
C32 C33 1.350(8) ?
C33 C34 1.359(8) ?
C33 H33 0.9300 ?
C34 C35 1.372(8) ?
C34 H34 0.9300 ?
C35 H35 0.9300 ?
C36 H36A 0.9600 ?
C36 H36B 0.9600 ?
C36 H36C 0.9600 ?
C37 C38 1.504(7) ?
C37 H37A 0.9700 ?
C37 H37B 0.9700 ?
C38 H38A 0.9700 ?
C38 H38B 0.9700 ?
C39 C40 1.506(6) ?
C39 H39A 0.9700 ?
C39 H39B 0.9700 ?
C40 H40A 0.9700 ?
C40 H40B 0.9700 ?

loop_
_geom_hbond_atom_site_label_D
_geom_hbond_atom_site_label_H
_geom_hbond_atom_site_label_A
_geom_hbond_site_symmetry_A
_geom_hbond_distance_DH
_geom_hbond_distance_HA
_geom_hbond_distance_DA
_geom_hbond_angle_DHA
N1 H1 O9 7_667 0.91 2.38 3.122(6) 139.1
N1 H1 O10 7_667 0.91 2.31 3.163(6) 156.1
N2 H2 O13' 6_566 0.91 2.14 2.976(11) 152.0
N4 H4 O12 6_566 0.91 2.21 3.021(8) 147.9
O15 H42 O10 4_646 0.85 2.32 3.013(6) 138.3
O15 H42 O11 4_646 0.85 2.14 2.965(6) 163.0
C9 H9B O14' 5_666 0.97 2.48 3.420(10) 162.7
C17 H17A O12 6_566 0.97 2.59 3.445(9) 147.2
C34 H34 O11 4_656 0.93 2.59 3.419(8) 148.9
O16 H43 O13' 5_666 0.85 1.66 2.464(17) 155.8
O3 H3 O15 . 0.82 1.98 2.653(5) 138.5
O3 H3 O4 . 0.82 2.21 2.659(5) 114.7
N3 H3A O5 . 0.90 1.73 2.617(5) 167.9
N3 H3B O2 . 0.90 2.53 3.211(5) 132.6
N3 H3B O3 . 0.90 2.23 2.838(5) 124.2
N5 H5 O9 . 0.91 2.24 3.123(6) 164.6
N6 H6A O5 . 0.90 2.49 2.936(5) 111.3
N6 H6A O6 . 0.90 2.10 2.961(6) 160.5
N6 H6B O1 . 0.90 1.72 2.612(5) 169.3
O7 H7 O8 . 0.82 2.20 2.633(6) 113.3
O7 H7 O15 . 0.82 2.13 2.872(6) 150.5
O15 H41 O12 . 0.85 2.21 3.037(8) 165.8
C1 H1B O9 . 0.97 2.49 3.438(7) 164.6
C29 H29A O2 . 0.97 2.50 3.382(6) 150.5
C29 H29A O7 . 0.97 2.39 2.757(7) 102.1
C40 H40B O9 . 0.97 2.56 3.369(7) 140.9
C40 H40B O11 . 0.97 2.53 3.456(7) 160.3
C39 H39B O5 . 0.97 2.55 3.087(6) 115.0

loop_
_geom_torsion_atom_site_label_1
_geom_torsion_atom_site_label_2
_geom_torsion_atom_site_label_3
_geom_torsion_atom_site_label_4
_geom_torsion
O1 Ni1 N1 C17 -101.5(3)
N4 Ni1 N1 C17 84.4(3)
N2 Ni1 N1 C17 -6.6(3)
N5 Ni1 N1 C17 166.8(3)
O1 Ni1 N1 C1 27.1(4)
N4 Ni1 N1 C1 -147.0(4)
N2 Ni1 N1 C1 122.0(4)
N5 Ni1 N1 C1 -64.7(4)
O1 Ni1 N2 C18 67.5(3)
O5 Ni1 N2 C18 152.8(3)
N4 Ni1 N2 C18 -117.5(3)
N1 Ni1 N2 C18 -20.7(3)
O1 Ni1 N2 C19 -64.8(4)
O5 Ni1 N2 C19 20.4(4)
N4 Ni1 N2 C19 110.1(4)
N1 Ni1 N2 C19 -153.1(4)
O5 Ni1 N4 C37 -92.2(3)
N1 Ni1 N4 C37 91.1(4)
N2 Ni1 N4 C37 172.7(3)
N5 Ni1 N4 C37 -0.8(3)
O5 Ni1 N4 C21 33.0(3)
N1 Ni1 N4 C21 -143.6(3)
N2 Ni1 N4 C21 -62.0(3)
N5 Ni1 N4 C21 124.5(3)
O1 Ni1 N5 C39 78.0(3)
O5 Ni1 N5 C39 -6.9(3)
N4 Ni1 N5 C39 -96.2(4)
N1 Ni1 N5 C39 167.1(3)
O1 Ni1 N5 C38 -158.9(3)
O5 Ni1 N5 C38 116.2(3)
N4 Ni1 N5 C38 26.9(3)
N1 Ni1 N5 C38 -69.8(3)
O5 Ni1 O1 C3 -159.8(4)
N1 Ni1 O1 C3 16.1(4)
N2 Ni1 O1 C3 -65.1(4)
N5 Ni1 O1 C3 109.0(4)
O1 Ni1 O5 C23 -161.8(4)
N4 Ni1 O5 C23 12.0(4)
N2 Ni1 O5 C23 104.0(4)
N5 Ni1 O5 C23 -70.1(4)
C17 N1 C1 C2 64.7(6)
Ni1 N1 C1 C2 -62.1(5)
N1 C1 C2 C7 -130.7(5)
N1 C1 C2 C3 55.0(7)
Ni1 O1 C3 C2 -29.2(6)
Ni1 O1 C3 C4 149.2(4)
C7 C2 C3 O1 179.6(4)
C1 C2 C3 O1 -6.1(7)
C7 C2 C3 C4 1.2(7)
C1 C2 C3 C4 175.5(5)
C8 O2 C4 C5 0.5(7)
C8 O2 C4 C3 179.4(4)
O1 C3 C4 O2 1.1(7)
C2 C3 C4 O2 179.6(4)
O1 C3 C4 C5 -179.9(4)
C2 C3 C4 C5 -1.4(7)
O2 C4 C5 C6 -179.8(5)
C3 C4 C5 C6 1.3(8)
C4 C5 C6 C7 -0.9(9)
C5 C6 C7 C2 0.7(9)
C3 C2 C7 C6 -0.9(8)
C1 C2 C7 C6 -175.2(5)
C20 N3 C9 C10 -58.8(6)
N3 C9 C10 C11 -58.7(7)
N3 C9 C10 C15 125.1(5)
C15 C10 C11 O3 179.6(5)
C9 C10 C11 O3 3.2(7)
C15 C10 C11 C12 1.0(8)
C9 C10 C11 C12 -175.4(5)
C16 O4 C12 C13 15.4(9)
C16 O4 C12 C11 -167.4(5)
O3 C11 C12 O4 2.4(8)
C10 C11 C12 O4 -179.0(5)
O3 C11 C12 C13 179.8(5)
C10 C11 C12 C13 -1.6(8)
O4 C12 C13 C14 179.1(5)
C11 C12 C13 C14 2.0(9)
C12 C13 C14 C15 -1.9(9)
C13 C14 C15 C10 1.3(9)
C11 C10 C15 C14 -0.8(8)
C9 C10 C15 C14 175.5(5)
C1 N1 C17 C18 -95.6(5)
Ni1 N1 C17 C18 33.3(5)
C19 N2 C18 C17 -177.0(4)
Ni1 N2 C18 C17 43.6(5)
N1 C17 C18 N2 -52.6(6)
C18 N2 C19 C20 -77.6(6)
Ni1 N2 C19 C20 53.0(6)
C9 N3 C20 C19 -75.2(5)
N2 C19 C20 N3 -87.0(6)
C37 N4 C21 C22 58.1(6)
Ni1 N4 C21 C22 -66.5(5)
N4 C21 C22 C23 53.5(6)
N4 C21 C22 C27 -125.7(5)
Ni1 O5 C23 C22 -30.3(6)
Ni1 O5 C23 C24 146.3(4)
C27 C22 C23 O5 178.1(4)
C21 C22 C23 O5 -1.1(7)
C27 C22 C23 C24 1.4(7)
C21 C22 C23 C24 -177.8(4)
C28 O6 C24 C25 9.0(7)
C28 O6 C24 C23 -169.4(5)
O5 C23 C24 C25 -179.6(4)
C22 C23 C24 C25 -2.8(7)
O5 C23 C24 O6 -1.1(6)
C22 C23 C24 O6 175.7(4)
O6 C24 C25 C26 -176.7(5)
C23 C24 C25 C26 1.6(8)
C24 C25 C26 C27 1.0(8)
C25 C26 C27 C22 -2.2(8)
C23 C22 C27 C26 1.0(8)
C21 C22 C27 C26 -179.8(5)
C40 N6 C29 C30 -81.1(6)
N6 C29 C30 C31 -92.7(6)
N6 C29 C30 C35 88.9(6)
C35 C30 C31 O7 -179.4(5)
C29 C30 C31 O7 2.2(8)
C35 C30 C31 C32 -1.1(9)
C29 C30 C31 C32 -179.5(5)
C36 O8 C32 C33 15.4(10)
C36 O8 C32 C31 -168.7(5)
O7 C31 C32 C33 177.4(6)
C30 C31 C32 C33 -1.0(10)
O7 C31 C32 O8 1.3(9)
C30 C31 C32 O8 -177.1(5)
O8 C32 C33 C34 178.1(6)
C31 C32 C33 C34 2.5(10)
C32 C33 C34 C35 -2.1(10)
C33 C34 C35 C30 0.1(10)
C31 C30 C35 C34 1.5(9)
C29 C30 C35 C34 179.8(5)
C21 N4 C37 C38 -152.0(4)
Ni1 N4 C37 C38 -26.4(5)
C39 N5 C38 C37 79.4(5)
Ni1 N5 C38 C37 -49.1(5)
N4 C37 C38 N5 53.2(6)
C38 N5 C39 C40 159.5(4)
Ni1 N5 C39 C40 -82.1(5)
C29 N6 C40 C39 -173.2(4)
N5 C39 C40 N6 63.0(6)
